data_4124951
loop_
_publ_author_name
'Rittle, Jonathan'
'Peters, Jonas C.'

_publ_section_title
;
 An Fe-N2 Complex That Generates Hydrazine and Ammonia via Fe&#x2550;NNH2:
 Demonstrating a Hybrid Distal-to-Alternating Pathway for N2 Reduction.
;
_journal_issue 12
_journal_name_full 'Journal of the American Chemical Society'
_journal_page_first 4243
_journal_paper_doi 10.1021/jacs.6b01230
_journal_volume 138
_journal_year 2016
_chemical_formula_sum 'C45.5 H67.35 F3 Fe N2 O5 P3 S Si'
_chemical_formula_weight 988.27
_chemical_name_systematic
;
 ?
;
_space_group_crystal_system monoclinic
_space_group_IT_number 15
_space_group_name_Hall '-C 2yc'
_space_group_name_H-M_alt 'C 1 2/c 1'
_symmetry_space_group_name_Hall '-C 2yc'
_symmetry_space_group_name_H-M 'C 1 2/c 1'
_atom_sites_solution_hydrogens mixed
_audit_creation_method SHELXL-2013
_cell_angle_alpha 90
_cell_angle_beta 108.726(3)
_cell_angle_gamma 90
_cell_formula_units_Z 8
_cell_length_a 27.371(3)
_cell_length_b 12.5437(11)
_cell_length_c 31.967(3)
_cell_measurement_reflns_used 9984
_cell_measurement_temperature 100(2)
_cell_measurement_theta_max 26.31
_cell_measurement_theta_min 2.40
_cell_volume 10394.4(18)
_computing_cell_refinement 'SAINT v8.34A (Bruker-AXS, 2013)'
_computing_data_collection 'APEX2 v2014.11-0 (Bruker-AXS, 2014)'
_computing_data_reduction 'SAINT v8.34A (Bruker-AXS, 2013)'
_computing_structure_refinement 'SHELXL-2013 (Sheldrick, 2013)'
_computing_structure_solution 'SHELXS-2013 (Sheldrick, 2013)'
_diffrn_ambient_temperature 100(2)
_diffrn_detector_area_resol_mean 8.33
_diffrn_measured_fraction_theta_full 0.999
_diffrn_measured_fraction_theta_max 0.998
_diffrn_measurement_device_type 'Bruker KAPPA APEXII'
_diffrn_measurement_method '\f and \w scans'
_diffrn_radiation_type MoK\a
_diffrn_radiation_wavelength 0.71073
_diffrn_reflns_av_R_equivalents 0.0541
_diffrn_reflns_av_unetI/netI 0.0288
_diffrn_reflns_Laue_measured_fraction_full 0.999
_diffrn_reflns_Laue_measured_fraction_max 0.998
_diffrn_reflns_limit_h_max 34
_diffrn_reflns_limit_h_min -34
_diffrn_reflns_limit_k_max 15
_diffrn_reflns_limit_k_min -15
_diffrn_reflns_limit_l_max 39
_diffrn_reflns_limit_l_min -39
_diffrn_reflns_number 111268
_diffrn_reflns_point_group_measured_fraction_full 0.999
_diffrn_reflns_point_group_measured_fraction_max 0.998
_diffrn_reflns_theta_full 25.242
_diffrn_reflns_theta_max 26.392
_diffrn_reflns_theta_min 2.396
_diffrn_source 'fine-focus sealed tube'
_exptl_absorpt_coefficient_mu 0.499
_exptl_absorpt_correction_type multi-scan
_exptl_absorpt_process_details 'SADABS-2014/5 (Sheldrick, 2014)'
_exptl_crystal_colour purple
_exptl_crystal_density_diffrn 1.263
_exptl_crystal_description block
_exptl_crystal_F_000 4179
_exptl_crystal_size_max 0.10
_exptl_crystal_size_mid 0.10
_exptl_crystal_size_min 0.05
_exptl_transmission_factor_max 0.7454
_exptl_transmission_factor_min 0.7183
_refine_diff_density_max 0.662
_refine_diff_density_min -0.457
_refine_diff_density_rms 0.068
_refine_ls_extinction_method none
_refine_ls_goodness_of_fit_ref 1.051
_refine_ls_hydrogen_treatment mixed
_refine_ls_matrix_type full
_refine_ls_number_parameters 628
_refine_ls_number_reflns 10622
_refine_ls_number_restraints 39
_refine_ls_restrained_S_all 1.075
_refine_ls_R_factor_all 0.0566
_refine_ls_R_factor_gt 0.0424
_refine_ls_shift/su_max 0.002
_refine_ls_shift/su_mean 0.000
_refine_ls_structure_factor_coef Fsqd
_refine_ls_weighting_details 'w=1/[\s^2^(Fo^2^)+(0.0503P)^2^+24.4091P] where P=(Fo^2^+2Fc^2^)/3'
_refine_ls_weighting_scheme calc
_refine_ls_wR_factor_gt 0.1023
_refine_ls_wR_factor_ref 0.1090
_reflns_Friedel_coverage 0.000
_reflns_number_gt 8762
_reflns_number_total 10622
_reflns_threshold_expression 'I > 2\s(I)'
_cod_data_source_file ja6b01230_si_002.cif
_cod_data_source_block p15123_a
_cod_depositor_comments 'Adding full bibliography for 4124949--4124953.cif.'
_cod_original_cell_volume 10394.2(16)
_cod_original_formula_sum 'C45.50 H67.35 F3 Fe N2 O5 P3 S Si'
_cod_database_code 4124951
_shelx_space_group_comment
;
The symmetry employed for this shelxl refinement is uniquely defined
by the following loop, which should always be used as a source of
symmetry information in preference to the above space-group names.
They are only intended as comments.
;
_shelxl_version_number 2013-3

loop_
_space_group_symop_operation_xyz
'x, y, z'
'-x, y, -z+1/2'
'x+1/2, y+1/2, z'
'-x+1/2, y+1/2, -z+1/2'
'-x, -y, -z'
'x, -y, z-1/2'
'-x+1/2, -y+1/2, -z'
'x+1/2, -y+1/2, z-1/2'

loop_
_atom_site_label
_atom_site_type_symbol
_atom_site_fract_x
_atom_site_fract_y
_atom_site_fract_z
_atom_site_U_iso_or_equiv
_atom_site_adp_type
_atom_site_occupancy
_atom_site_site_symmetry_order
_atom_site_calc_flag
_atom_site_refinement_flags_posn
_atom_site_refinement_flags_adp
_atom_site_refinement_flags_occupancy
_atom_site_disorder_assembly
_atom_site_disorder_group
Fe Fe 0.67657(2) 0.51749(3) 0.61312(2) 0.01355(9) Uani 1 1 d . . . . .
P1 P 0.60279(2) 0.61809(5) 0.60779(2) 0.01596(13) Uani 1 1 d . . . . .
P2 P 0.73473(2) 0.52410(5) 0.68102(2) 0.01452(13) Uani 1 1 d . . . . .
S S 0.67708(2) 0.64515(5) 0.42824(2) 0.02276(14) Uani 1 1 d . . . . .
P3 P 0.67753(2) 0.35857(5) 0.57908(2) 0.01804(13) Uani 1 1 d . . . . .
Si Si 0.63562(2) 0.40969(5) 0.65169(2) 0.01558(14) Uani 1 1 d . . . . .
F1 F 0.75610(6) 0.61388(13) 0.40038(5) 0.0349(4) Uani 1 1 d . . . . .
F2 F 0.77100(6) 0.57701(15) 0.46918(5) 0.0403(4) Uani 1 1 d . . . . .
O1 O 0.64449(7) 0.63530(17) 0.38332(6) 0.0355(5) Uani 1 1 d . . . . .
O2 O 0.65986(7) 0.58759(16) 0.46029(5) 0.0292(4) Uani 1 1 d . . . . .
F3 F 0.72481(7) 0.47061(13) 0.41906(6) 0.0474(5) Uani 1 1 d . . . . .
O3 O 0.69602(7) 0.75115(15) 0.44218(6) 0.0304(4) Uani 1 1 d . . . . .
N1 N 0.69777(7) 0.58930(15) 0.57854(6) 0.0172(4) Uani 1 1 d . . . . .
N2 N 0.71071(9) 0.64064(17) 0.54938(7) 0.0224(4) Uani 1 1 d . . . . .
H2A H 0.6910(13) 0.630(3) 0.5200(12) 0.049(10) Uiso 1 1 d . . . . .
H2B H 0.7404(11) 0.674(2) 0.5558(9) 0.026(7) Uiso 1 1 d . . . . .
C00F C 0.76929(9) 0.65379(18) 0.69237(7) 0.0179(5) Uani 1 1 d . . . . .
H00F H 0.7896 0.6556 0.7245 0.021 Uiso 1 1 calc R U . . .
C00G C 0.77224(9) 0.31452(19) 0.70100(8) 0.0210(5) Uani 1 1 d . . . . .
H00A H 0.7578 0.3098 0.7253 0.032 Uiso 1 1 calc R U . . .
H00B H 0.8016 0.2658 0.7066 0.032 Uiso 1 1 calc R U . . .
H00C H 0.7458 0.2948 0.6732 0.032 Uiso 1 1 calc R U . . .
C00H C 0.73237(9) 0.74853(19) 0.68286(8) 0.0216(5) Uani 1 1 d . . . . .
H00D H 0.7126 0.7502 0.6513 0.032 Uiso 1 1 calc R U . . .
H00E H 0.7521 0.8147 0.6911 0.032 Uiso 1 1 calc R U . . .
H00G H 0.7087 0.7415 0.7001 0.032 Uiso 1 1 calc R U . . .
C00I C 0.72706(9) 0.54253(18) 0.76857(7) 0.0188(5) Uani 1 1 d . . . . .
H00I H 0.7574 0.5849 0.7769 0.023 Uiso 1 1 calc R U . . .
C00J C 0.70192(10) 0.51949(19) 0.79903(7) 0.0213(5) Uani 1 1 d . . . . .
H00J H 0.7147 0.5480 0.8281 0.026 Uiso 1 1 calc R U . . .
C00K C 0.56422(9) 0.43865(19) 0.63367(7) 0.0185(5) Uani 1 1 d . . . . .
C00L C 0.56898(9) 0.6197(2) 0.51389(8) 0.0224(5) Uani 1 1 d . . . . .
H00H H 0.6026 0.5956 0.5128 0.034 Uiso 1 1 calc R U . . .
H00K H 0.5513 0.6602 0.4871 0.034 Uiso 1 1 calc R U . . .
H00L H 0.5480 0.5578 0.5159 0.034 Uiso 1 1 calc R U . . .
C00M C 0.79021(9) 0.42881(19) 0.69765(7) 0.0184(5) Uani 1 1 d . . . . .
H00M H 0.8067 0.4298 0.6739 0.022 Uiso 1 1 calc R U . . .
C00N C 0.83212(10) 0.4567(2) 0.74124(8) 0.0258(6) Uani 1 1 d . . . . .
H00N H 0.8177 0.4522 0.7656 0.039 Uiso 1 1 calc R U . . .
H00O H 0.8446 0.5293 0.7395 0.039 Uiso 1 1 calc R U . . .
H00P H 0.8609 0.4064 0.7465 0.039 Uiso 1 1 calc R U . . .
C00O C 0.64258(9) 0.26309(19) 0.64087(7) 0.0189(5) Uani 1 1 d . . . . .
C00P C 0.66278(9) 0.43930(18) 0.71290(7) 0.0173(5) Uani 1 1 d . . . . .
C00Q C 0.70728(9) 0.50274(17) 0.72550(7) 0.0156(4) Uani 1 1 d . . . . .
C00R C 0.59918(9) 0.72702(19) 0.64757(8) 0.0207(5) Uani 1 1 d . . . . .
H00R H 0.6289 0.7762 0.6507 0.025 Uiso 1 1 calc R U . . .
C00S C 0.57679(9) 0.69100(19) 0.55439(7) 0.0194(5) Uani 1 1 d . . . . .
H00S H 0.5419 0.7178 0.5529 0.023 Uiso 1 1 calc R U . . .
C00T C 0.54920(9) 0.53365(18) 0.61018(7) 0.0181(5) Uani 1 1 d . . . . .
C00U C 0.66360(9) 0.24098(19) 0.60733(7) 0.0197(5) Uani 1 1 d . . . . .
C00V C 0.80748(9) 0.6637(2) 0.66655(8) 0.0238(5) Uani 1 1 d . . . . .
H00Q H 0.8343 0.6090 0.6767 0.036 Uiso 1 1 calc R U . . .
H00T H 0.8235 0.7345 0.6715 0.036 Uiso 1 1 calc R U . . .
H00U H 0.7892 0.6540 0.6350 0.036 Uiso 1 1 calc R U . . .
C00W C 0.60531(10) 0.6822(2) 0.69342(8) 0.0244(5) Uani 1 1 d . . . . .
H00V H 0.5767 0.6335 0.6916 0.037 Uiso 1 1 calc R U . . .
H00W H 0.6051 0.7409 0.7136 0.037 Uiso 1 1 calc R U . . .
H00X H 0.6381 0.6435 0.7044 0.037 Uiso 1 1 calc R U . . .
C00X C 0.63922(9) 0.41452(19) 0.74462(8) 0.0211(5) Uani 1 1 d . . . . .
H00Y H 0.6098 0.3694 0.7369 0.025 Uiso 1 1 calc R U . . .
C00Y C 0.78200(10) 0.2837(2) 0.59906(8) 0.0268(6) Uani 1 1 d . . . . .
H00Z H 0.7965 0.3465 0.6170 0.040 Uiso 1 1 calc R U . . .
H H 0.8075 0.2544 0.5865 0.040 Uiso 1 1 calc R U . . .
HA H 0.7732 0.2297 0.6176 0.040 Uiso 1 1 calc R U . . .
C00Z C 0.62434(10) 0.3536(2) 0.52453(8) 0.0269(6) Uani 1 1 d . . . . .
H00 H 0.6233 0.4249 0.5103 0.032 Uiso 1 1 calc R U . . .
C010 C 0.49698(9) 0.5598(2) 0.59233(8) 0.0222(5) Uani 1 1 d . . . . .
H010 H 0.4870 0.6238 0.5759 0.027 Uiso 1 1 calc R U . . .
C011 C 0.65844(10) 0.45529(19) 0.78733(8) 0.0222(5) Uani 1 1 d . . . . .
H011 H 0.6417 0.4391 0.8084 0.027 Uiso 1 1 calc R U . . .
C012 C 0.62783(10) 0.1779(2) 0.66273(8) 0.0252(5) Uani 1 1 d . . . . .
H012 H 0.6135 0.1917 0.6856 0.030 Uiso 1 1 calc R U . . .
C013 C 0.57223(10) 0.3379(2) 0.53198(8) 0.0305(6) Uani 1 1 d . . . . .
H01A H 0.5704 0.2657 0.5431 0.046 Uiso 1 1 calc R U . . .
H01B H 0.5443 0.3478 0.5040 0.046 Uiso 1 1 calc R U . . .
H01C H 0.5686 0.3901 0.5536 0.046 Uiso 1 1 calc R U . . .
C014 C 0.45971(10) 0.4921(2) 0.59855(8) 0.0275(6) Uani 1 1 d . . . . .
H014 H 0.4242 0.5097 0.5863 0.033 Uiso 1 1 calc R U . . .
C015 C 0.54975(10) 0.7951(2) 0.63302(9) 0.0294(6) Uani 1 1 d . . . . .
H01D H 0.5463 0.8289 0.6046 0.044 Uiso 1 1 calc R U . . .
H01E H 0.5518 0.8503 0.6552 0.044 Uiso 1 1 calc R U . . .
H01F H 0.5197 0.7495 0.6300 0.044 Uiso 1 1 calc R U . . .
C016 C 0.73355(10) 0.3155(2) 0.56180(8) 0.0239(5) Uani 1 1 d . . . . .
H016 H 0.7221 0.2507 0.5430 0.029 Uiso 1 1 calc R U . . .
C017 C 0.67069(10) 0.1356(2) 0.59623(9) 0.0258(6) Uani 1 1 d . . . . .
H017 H 0.6853 0.1208 0.5736 0.031 Uiso 1 1 calc R U . . .
C018 C 0.63419(10) 0.0734(2) 0.65085(9) 0.0286(6) Uani 1 1 d . . . . .
H018 H 0.6233 0.0160 0.6651 0.034 Uiso 1 1 calc R U . . .
C019 C 0.52622(10) 0.3719(2) 0.63985(8) 0.0267(6) Uani 1 1 d . . . . .
H019 H 0.5359 0.3075 0.6560 0.032 Uiso 1 1 calc R U . . .
C01A C 0.73526(10) 0.5732(2) 0.42948(8) 0.0278(6) Uani 1 1 d . . . . .
C01B C 0.47433(10) 0.3990(2) 0.62250(9) 0.0296(6) Uani 1 1 d . . . . .
H01G H 0.4488 0.3534 0.6271 0.036 Uiso 1 1 calc R U . . .
C01C C 0.65617(10) 0.0527(2) 0.61842(9) 0.0309(6) Uani 1 1 d . . . . .
H01H H 0.6614 -0.0190 0.6112 0.037 Uiso 1 1 calc R U . . .
C01D C 0.60956(10) 0.7897(2) 0.55313(9) 0.0274(6) Uani 1 1 d . . . . .
H01I H 0.6067 0.8415 0.5752 0.041 Uiso 1 1 calc R U . . .
H01J H 0.5972 0.8220 0.5237 0.041 Uiso 1 1 calc R U . . .
H01K H 0.6457 0.7684 0.5597 0.041 Uiso 1 1 calc R U . . .
C01E C 0.62989(13) 0.2692(3) 0.49125(9) 0.0464(9) Uani 1 1 d . . . . .
H01L H 0.6610 0.2839 0.4834 0.070 Uiso 1 1 calc R U . . .
H01M H 0.5996 0.2719 0.4646 0.070 Uiso 1 1 calc R U . . .
H01N H 0.6325 0.1982 0.5046 0.070 Uiso 1 1 calc R U . . .
C01F C 0.74689(13) 0.3997(2) 0.53253(10) 0.0411(8) Uani 1 1 d . . . . .
H01O H 0.7152 0.4241 0.5101 0.062 Uiso 1 1 calc R U . . .
H01P H 0.7701 0.3686 0.5180 0.062 Uiso 1 1 calc R U . . .
H01Q H 0.7639 0.4603 0.5507 0.062 Uiso 1 1 calc R U . . .
C01G C 0.46111(15) 0.6398(4) 0.71572(13) 0.0658(11) Uani 1 1 d . . . . .
H01R H 0.4434 0.5921 0.7309 0.079 Uiso 1 1 calc R U . . .
H01S H 0.4797 0.5941 0.7006 0.079 Uiso 1 1 calc R U . . .
C01H C 0.5000 0.7056(5) 0.7500 0.0616(15) Uani 1 2 d S T P . .
H01T H 0.4815 0.7521 0.7649 0.074 Uiso 0.5 1 calc R U P . .
H01U H 0.5185 0.7521 0.7351 0.074 Uiso 0.5 1 calc R U P . .
C01J C 0.41987(19) 0.7049(5) 0.68040(18) 0.109(2) Uani 1 1 d . . . . .
H01V H 0.3987 0.7447 0.6946 0.163 Uiso 1 1 calc R U . . .
H01W H 0.3979 0.6563 0.6583 0.163 Uiso 1 1 calc R U . . .
H01X H 0.4369 0.7548 0.6660 0.163 Uiso 1 1 calc R U . . .
C8 C 0.5022(5) 0.0526(12) 0.5385(5) 0.136(8) Uani 0.426(5) 1 d D . P A 1
H8A H 0.5355 0.0141 0.5464 0.163 Uiso 0.426(5) 1 calc R U P A 1
H8B H 0.4978 0.0956 0.5116 0.163 Uiso 0.426(5) 1 calc R U P A 1
C9 C 0.4606(8) -0.0175(12) 0.5333(5) 0.240(17) Uani 0.426(5) 1 d D . P A 1
H9A H 0.4707 -0.0915 0.5290 0.288 Uiso 0.426(5) 1 calc R U P A 1
H9B H 0.4308 0.0033 0.5075 0.288 Uiso 0.426(5) 1 calc R U P A 1
C13 C 0.4483(7) -0.0088(12) 0.5728(7) 0.208(12) Uani 0.426(5) 1 d D U P A 1
H13A H 0.4450 -0.0801 0.5848 0.250 Uiso 0.426(5) 1 calc R U P A 1
H13B H 0.4752 0.0319 0.5953 0.250 Uiso 0.426(5) 1 calc R U P A 1
O4 O 0.4988(3) 0.1099(8) 0.5705(4) 0.104(3) Uani 0.426(5) 1 d D . P A 1
C11 C 0.4526(5) 0.1064(9) 0.5809(3) 0.134(6) Uani 0.574(5) 1 d D . P A .
O5 O 0.4667(3) 0.0833(8) 0.6247(3) 0.151(4) Uani 0.574(5) 1 d D . P A 2
C7 C 0.4213(5) 0.0580(16) 0.6334(5) 0.208(9) Uani 0.574(5) 1 d D . P A 2
H7A H 0.4291 0.0139 0.6605 0.250 Uiso 0.574(5) 1 calc R U P A 2
H7B H 0.4037 0.1238 0.6379 0.250 Uiso 0.574(5) 1 calc R U P A 2
C6 C 0.3917(4) 0.0044(11) 0.5989(4) 0.131(5) Uani 0.574(5) 1 d D . P A 2
H6A H 0.3549 0.0239 0.5925 0.157 Uiso 0.574(5) 1 calc R U P A 2
H6B H 0.3955 -0.0734 0.6041 0.157 Uiso 0.574(5) 1 calc R U P A 2
C10 C 0.4099(4) 0.0355(10) 0.5628(3) 0.203(5) Uani 1 1 d D U . . .
C1 C 0.5000 0.3321(6) 0.7500 0.0768(19) Uani 1 2 d S T P . .
O6 O 0.5333(2) 0.1654(5) 0.7330(2) 0.180(3) Uani 1 1 d . . . . .
C5 C 0.4815(6) 0.2295(8) 0.7323(3) 0.118(7) Uani 0.5 1 d . . P B .
H5 H 0.4827 0.2008 0.7035 0.142 Uiso 0.5 1 calc R U P . .
C14A C 0.5241(4) 0.0397(9) 0.7614(7) 0.146(8) Uani 0.60(2) 1 d . . P B 1
C14B C 0.5230(5) 0.0630(12) 0.7232(6) 0.085(6) Uani 0.40(2) 1 d . . P B -1

loop_
_atom_site_aniso_label
_atom_site_aniso_U_11
_atom_site_aniso_U_22
_atom_site_aniso_U_33
_atom_site_aniso_U_23
_atom_site_aniso_U_13
_atom_site_aniso_U_12
Fe 0.01628(17) 0.01438(16) 0.00925(15) -0.00007(12) 0.00308(12) -0.00083(12)
P1 0.0158(3) 0.0156(3) 0.0150(3) -0.0009(2) 0.0029(2) -0.0008(2)
P2 0.0171(3) 0.0154(3) 0.0100(3) 0.0001(2) 0.0029(2) -0.0014(2)
S 0.0201(3) 0.0331(4) 0.0163(3) -0.0021(2) 0.0076(2) -0.0085(3)
P3 0.0224(3) 0.0170(3) 0.0137(3) -0.0013(2) 0.0043(2) 0.0020(2)
Si 0.0175(3) 0.0157(3) 0.0124(3) 0.0001(2) 0.0033(2) -0.0019(2)
F1 0.0369(9) 0.0417(10) 0.0362(9) 0.0046(7) 0.0260(7) -0.0003(7)
F2 0.0306(9) 0.0557(11) 0.0325(9) 0.0123(8) 0.0074(7) 0.0041(8)
O1 0.0286(10) 0.0599(14) 0.0166(9) -0.0002(9) 0.0052(8) -0.0133(9)
O2 0.0273(10) 0.0437(11) 0.0190(9) -0.0011(8) 0.0110(7) -0.0134(8)
F3 0.0633(12) 0.0273(9) 0.0637(12) -0.0060(8) 0.0374(10) -0.0060(8)
O3 0.0274(10) 0.0303(10) 0.0372(10) -0.0063(8) 0.0156(8) -0.0061(8)
N1 0.0216(10) 0.0170(10) 0.0121(9) -0.0021(7) 0.0040(8) 0.0001(8)
N2 0.0236(12) 0.0263(12) 0.0182(11) -0.0004(9) 0.0078(9) -0.0075(9)
C00F 0.0192(12) 0.0188(12) 0.0132(10) 0.0001(9) 0.0018(9) -0.0047(9)
C00G 0.0235(12) 0.0203(12) 0.0163(11) 0.0006(9) 0.0022(10) 0.0018(10)
C00H 0.0254(13) 0.0173(12) 0.0208(12) -0.0010(9) 0.0055(10) -0.0053(10)
C00I 0.0229(12) 0.0155(11) 0.0154(11) 0.0014(9) 0.0028(9) 0.0024(9)
C00J 0.0310(13) 0.0202(12) 0.0117(10) 0.0006(9) 0.0055(10) 0.0067(10)
C00K 0.0187(12) 0.0219(12) 0.0137(10) -0.0033(9) 0.0037(9) -0.0035(9)
C00L 0.0221(13) 0.0257(13) 0.0170(11) 0.0038(10) 0.0027(10) 0.0022(10)
C00M 0.0180(12) 0.0213(12) 0.0144(11) 0.0000(9) 0.0032(9) 0.0015(9)
C00N 0.0229(13) 0.0253(13) 0.0224(12) -0.0007(10) -0.0020(10) 0.0018(10)
C00O 0.0183(12) 0.0178(12) 0.0153(11) -0.0001(9) -0.0020(9) -0.0021(9)
C00P 0.0207(12) 0.0160(11) 0.0145(11) 0.0014(9) 0.0047(9) 0.0021(9)
C00Q 0.0203(11) 0.0142(11) 0.0119(10) 0.0021(8) 0.0048(9) 0.0023(9)
C00R 0.0199(12) 0.0185(12) 0.0218(12) -0.0061(9) 0.0039(10) 0.0000(9)
C00S 0.0190(12) 0.0189(12) 0.0174(11) 0.0036(9) 0.0016(9) 0.0016(9)
C00T 0.0191(12) 0.0194(12) 0.0149(11) -0.0061(9) 0.0039(9) -0.0040(9)
C00U 0.0189(12) 0.0161(12) 0.0184(11) -0.0010(9) -0.0017(9) -0.0015(9)
C00V 0.0225(13) 0.0258(13) 0.0236(12) 0.0010(10) 0.0082(10) -0.0057(10)
C00W 0.0253(13) 0.0277(14) 0.0206(12) -0.0077(10) 0.0076(10) 0.0000(11)
C00X 0.0213(12) 0.0223(13) 0.0199(12) 0.0038(10) 0.0067(10) 0.0014(10)
C00Y 0.0260(13) 0.0316(14) 0.0237(13) -0.0065(11) 0.0092(11) 0.0001(11)
C00Z 0.0321(14) 0.0281(14) 0.0154(12) -0.0046(10) 0.0005(10) 0.0092(11)
C010 0.0193(12) 0.0244(13) 0.0196(12) -0.0036(10) 0.0014(10) -0.0009(10)
C011 0.0282(13) 0.0229(13) 0.0185(12) 0.0047(10) 0.0116(10) 0.0054(10)
C012 0.0270(13) 0.0236(13) 0.0189(12) 0.0035(10) -0.0012(10) -0.0042(10)
C013 0.0310(15) 0.0306(15) 0.0207(13) -0.0048(11) -0.0048(11) 0.0044(12)
C014 0.0166(12) 0.0377(15) 0.0259(13) -0.0046(11) 0.0036(10) -0.0025(11)
C015 0.0270(14) 0.0264(14) 0.0314(14) -0.0090(11) 0.0045(11) 0.0066(11)
C016 0.0310(14) 0.0231(13) 0.0199(12) -0.0022(10) 0.0115(10) 0.0050(11)
C017 0.0235(13) 0.0210(13) 0.0280(13) -0.0059(10) 0.0014(11) -0.0009(10)
C018 0.0256(13) 0.0200(13) 0.0294(14) 0.0070(11) -0.0064(11) -0.0057(10)
C019 0.0247(13) 0.0286(14) 0.0254(13) 0.0026(11) 0.0059(11) -0.0055(11)
C01A 0.0355(15) 0.0265(14) 0.0267(13) 0.0001(11) 0.0173(12) -0.0038(11)
C01B 0.0211(13) 0.0348(15) 0.0320(14) -0.0010(12) 0.0071(11) -0.0109(11)
C01C 0.0283(14) 0.0160(12) 0.0385(15) -0.0039(11) -0.0032(12) -0.0007(11)
C01D 0.0280(14) 0.0218(13) 0.0282(13) 0.0064(10) 0.0030(11) -0.0011(11)
C01E 0.0455(18) 0.057(2) 0.0234(14) -0.0195(14) -0.0073(13) 0.0194(16)
C01F 0.055(2) 0.0391(17) 0.0434(17) 0.0144(14) 0.0364(15) 0.0189(15)
C01G 0.048(2) 0.100(3) 0.056(2) 0.006(2) 0.0256(19) 0.002(2)
C01H 0.057(3) 0.065(4) 0.083(4) 0.000 0.051(3) 0.000
C01J 0.075(3) 0.173(6) 0.093(4) 0.052(4) 0.048(3) 0.049(4)
C8 0.095(11) 0.057(8) 0.189(19) 0.022(10) -0.048(11) 0.001(8)
C9 0.21(3) 0.16(2) 0.27(3) 0.13(2) -0.05(3) 0.02(2)
C13 0.082(12) 0.33(3) 0.20(2) -0.06(2) 0.028(14) 0.076(16)
O4 0.056(5) 0.109(8) 0.126(8) 0.024(6) 0.000(5) -0.015(5)
C11 0.225(16) 0.108(9) 0.056(5) -0.013(5) 0.029(7) -0.097(10)
O5 0.109(6) 0.215(10) 0.136(8) 0.004(7) 0.049(5) -0.018(6)
C7 0.113(11) 0.30(2) 0.26(2) -0.097(19) 0.126(14) -0.026(13)
C6 0.080(7) 0.195(13) 0.128(10) 0.028(9) 0.047(7) -0.062(8)
C10 0.168(10) 0.200(11) 0.209(11) 0.030(9) 0.014(9) -0.011(9)
C1 0.081(4) 0.082(5) 0.092(5) 0.000 0.063(4) 0.000
O6 0.183(5) 0.124(4) 0.294(8) -0.030(5) 0.164(6) 0.021(4)
C5 0.23(2) 0.063(6) 0.131(11) -0.020(5) 0.152(14) -0.026(8)
C14A 0.129(10) 0.097(8) 0.25(2) 0.044(10) 0.112(14) 0.010(6)
C14B 0.082(9) 0.070(9) 0.128(14) 0.008(8) 0.069(9) 0.012(7)

loop_
_atom_type_symbol
_atom_type_description
_atom_type_scat_dispersion_real
_atom_type_scat_dispersion_imag
_atom_type_scat_source
C C 0.0033 0.0016 'International Tables Vol C Tables 4.2.6.8 and 6.1.1.4'
H H 0.0000 0.0000 'International Tables Vol C Tables 4.2.6.8 and 6.1.1.4'
N N 0.0061 0.0033 'International Tables Vol C Tables 4.2.6.8 and 6.1.1.4'
O O 0.0106 0.0060 'International Tables Vol C Tables 4.2.6.8 and 6.1.1.4'
F F 0.0171 0.0103 'International Tables Vol C Tables 4.2.6.8 and 6.1.1.4'
Si Si 0.0817 0.0704 'International Tables Vol C Tables 4.2.6.8 and 6.1.1.4'
P P 0.1023 0.0942 'International Tables Vol C Tables 4.2.6.8 and 6.1.1.4'
S S 0.1246 0.1234 'International Tables Vol C Tables 4.2.6.8 and 6.1.1.4'
Fe Fe 0.3463 0.8444 'International Tables Vol C Tables 4.2.6.8 and 6.1.1.4'

loop_
_geom_angle_atom_site_label_1
_geom_angle_atom_site_label_2
_geom_angle_atom_site_label_3
_geom_angle
_geom_angle_site_symmetry_1
_geom_angle_site_symmetry_3
N1 Fe P2 109.37(7) . .
N1 Fe P3 95.53(7) . .
P2 Fe P3 112.42(2) . .
N1 Fe P1 97.83(7) . .
P2 Fe P1 112.21(2) . .
P3 Fe P1 125.43(3) . .
N1 Fe Si 170.82(7) . .
P2 Fe Si 79.80(2) . .
P3 Fe Si 80.03(2) . .
P1 Fe Si 78.58(2) . .
C00T P1 C00S 104.27(11) . .
C00T P1 C00R 100.05(11) . .
C00S P1 C00R 100.04(11) . .
C00T P1 Fe 111.67(8) . .
C00S P1 Fe 113.44(8) . .
C00R P1 Fe 124.81(8) . .
C00Q P2 C00F 106.68(10) . .
C00Q P2 C00M 100.61(10) . .
C00F P2 C00M 100.84(11) . .
C00Q P2 Fe 113.94(8) . .
C00F P2 Fe 112.32(7) . .
C00M P2 Fe 120.69(7) . .
O1 S O3 115.78(12) . .
O1 S O2 115.23(11) . .
O3 S O2 113.97(11) . .
O1 S C01A 103.78(12) . .
O3 S C01A 102.99(12) . .
O2 S C01A 102.62(12) . .
C00U P3 C016 103.48(11) . .
C00U P3 C00Z 102.05(12) . .
C016 P3 C00Z 100.41(11) . .
C00U P3 Fe 115.70(8) . .
C016 P3 Fe 122.09(9) . .
C00Z P3 Fe 110.38(8) . .
C00K Si C00O 106.65(10) . .
C00K Si C00P 107.59(10) . .
C00O Si C00P 110.51(10) . .
C00K Si Fe 110.60(8) . .
C00O Si Fe 111.80(8) . .
C00P Si Fe 109.58(8) . .
N2 N1 Fe 174.97(18) . .
C00H C00F C00V 110.64(19) . .
C00H C00F P2 112.33(16) . .
C00V C00F P2 111.03(16) . .
C00J C00I C00Q 119.5(2) . .
C011 C00J C00I 120.4(2) . .
C019 C00K C00T 118.9(2) . .
C019 C00K Si 125.89(19) . .
C00T C00K Si 115.15(17) . .
C00G C00M C00N 108.25(19) . .
C00G C00M P2 111.63(16) . .
C00N C00M P2 114.49(17) . .
C00U C00O C012 119.0(2) . .
C00U C00O Si 115.06(17) . .
C012 C00O Si 125.89(19) . .
C00X C00P C00Q 118.5(2) . .
C00X C00P Si 125.84(18) . .
C00Q C00P Si 115.16(16) . .
C00I C00Q C00P 120.7(2) . .
C00I C00Q P2 125.93(18) . .
C00P C00Q P2 113.32(16) . .
C00W C00R C015 108.0(2) . .
C00W C00R P1 111.47(17) . .
C015 C00R P1 115.36(16) . .
C00L C00S C01D 111.9(2) . .
C00L C00S P1 113.34(16) . .
C01D C00S P1 111.38(16) . .
C010 C00T C00K 120.3(2) . .
C010 C00T P1 125.13(19) . .
C00K C00T P1 114.47(17) . .
C00O C00U C017 120.5(2) . .
C00O C00U P3 114.85(17) . .
C017 C00U P3 124.64(19) . .
C011 C00X C00P 120.8(2) . .
C013 C00Z C01E 108.8(2) . .
C013 C00Z P3 110.02(17) . .
C01E C00Z P3 116.37(18) . .
C014 C010 C00T 120.0(2) . .
C00J C011 C00X 120.0(2) . .
C018 C012 C00O 120.0(2) . .
C01B C014 C010 120.0(2) . .
C00Y C016 C01F 109.9(2) . .
C00Y C016 P3 115.81(17) . .
C01F C016 P3 111.12(18) . .
C01C C017 C00U 119.5(2) . .
C01C C018 C012 120.4(2) . .
C01B C019 C00K 120.5(2) . .
F2 C01A F3 107.7(2) . .
F2 C01A F1 107.6(2) . .
F3 C01A F1 107.4(2) . .
F2 C01A S 111.92(18) . .
F3 C01A S 110.86(19) . .
F1 C01A S 111.18(18) . .
C014 C01B C019 120.3(2) . .
C018 C01C C017 120.6(2) . .
C01H C01G C01J 114.9(4) . .
C01G C01H C01G 113.5(5) . 2_656
O4 C8 C9 100.5(10) . .
C8 C9 C13 105.2(10) . .
C8 C9 C10 112.9(10) . .
C13 C9 C10 33.0(10) . .
C10 C13 C9 105(2) . .
C10 C13 C11 65.4(8) . .
C9 C13 C11 102.0(10) . .
C8 O4 C11 118.4(9) . .
O5 C11 C10 102.0(7) . .
O4 C11 C10 126.9(10) . .
O4 C11 C13 90.8(9) . .
C10 C11 C13 46.3(8) . .
C11 O5 C7 106.2(10) . .
C6 C7 O5 107.1(9) . .
C7 C6 C10 104.6(8) . .
C13 C10 C11 68.3(8) . .
C11 C10 C6 106.8(7) . .
C13 C10 C9 42.4(12) . .
C11 C10 C9 78.5(8) . .
C5 C1 C5 51.9(12) 2_656 .
C14B O6 C5 126.6(9) . 2_656
C14B O6 C5 111.0(8) . .
C5 O6 C5 46.8(10) 2_656 .
C14B O6 C14A 41.6(8) . .
C5 O6 C14A 89.0(7) 2_656 .
C5 O6 C14A 99.9(6) . .
C5 C5 C1 64.0(6) 2_656 .
C5 C5 O6 70.7(7) 2_656 2_656
C1 C5 O6 109.2(6) . 2_656
C5 C5 O6 62.5(11) 2_656 .
C1 C5 O6 104.1(10) . .
O6 C5 O6 99.3(8) 2_656 .
C14B C14A C14A 75(2) . 2_656
C14B C14A O6 45.0(8) . .
C14A C14A O6 89.8(13) 2_656 .
C14A C14B O6 93.3(13) . .

loop_
_geom_bond_atom_site_label_1
_geom_bond_atom_site_label_2
_geom_bond_distance
_geom_bond_site_symmetry_2
Fe N1 1.6677(19) .
Fe P2 2.2438(6) .
Fe P3 2.2752(7) .
Fe P1 2.3408(7) .
Fe Si 2.3437(7) .
P1 C00T 1.830(2) .
P1 C00S 1.865(2) .
P1 C00R 1.891(2) .
P2 C00Q 1.829(2) .
P2 C00F 1.858(2) .
P2 C00M 1.871(2) .
S O1 1.4320(18) .
S O3 1.4446(19) .
S O2 1.4502(18) .
S C01A 1.819(3) .
P3 C00U 1.832(2) .
P3 C016 1.869(3) .
P3 C00Z 1.880(2) .
Si C00K 1.887(2) .
Si C00O 1.892(2) .
Si C00P 1.893(2) .
F1 C01A 1.338(3) .
F2 C01A 1.331(3) .
F3 C01A 1.337(3) .
N1 N2 1.273(3) .
C00F C00H 1.526(3) .
C00F C00V 1.531(3) .
C00G C00M 1.531(3) .
C00I C00J 1.391(3) .
C00I C00Q 1.400(3) .
C00J C011 1.385(4) .
C00K C019 1.398(3) .
C00K C00T 1.398(3) .
C00L C00S 1.531(3) .
C00M C00N 1.534(3) .
C00O C00U 1.398(3) .
C00O C012 1.405(3) .
C00P C00X 1.400(3) .
C00P C00Q 1.401(3) .
C00R C00W 1.528(3) .
C00R C015 1.540(3) .
C00S C01D 1.537(3) .
C00T C010 1.397(3) .
C00U C017 1.399(3) .
C00X C011 1.393(3) .
C00Y C016 1.524(3) .
C00Z C013 1.532(4) .
C00Z C01E 1.542(4) .
C010 C014 1.390(4) .
C012 C018 1.391(4) .
C014 C01B 1.383(4) .
C016 C01F 1.531(4) .
C017 C01C 1.386(4) .
C018 C01C 1.380(4) .
C019 C01B 1.391(4) .
C01G C01H 1.506(5) .
C01G C01J 1.548(6) .
C01H C01G 1.506(5) 2_656
C8 O4 1.278(13) .
C8 C9 1.406(13) .
C9 C13 1.412(15) .
C9 C10 2.03(2) .
C13 C10 1.141(18) .
C13 C11 1.466(14) .
O4 C11 1.408(12) .
C11 O5 1.357(10) .
C11 C10 1.435(11) .
O5 C7 1.393(11) .
C7 C6 1.325(12) .
C6 C10 1.448(11) .
C1 C5 1.432(11) 2_656
C1 C5 1.432(11) .
O6 C14B 1.330(15) .
O6 C5 1.525(10) 2_656
O6 C5 1.624(15) .
O6 C14A 1.877(15) .
C5 C5 1.25(3) 2_656
C5 O6 1.525(10) 2_656
C14A C14B 1.25(2) .
C14A C14A 1.29(3) 2_656
